data_4336649
loop_
_publ_author_name
'Chi Zhang'
'Kai-Ni Wang'
'Min Ji'
'Yong-Lin An'

_publ_section_title
;
 Mild Solvothermal Syntheses of Thioargentates A-Ag-S (A = K, Rb, Cs) and
 A-Ag-Ge-S (A = Na, Rb): Crucial Role of Excess Sulfur
;
_journal_name_full 'Inorganic Chemistry'
_journal_page_first 12367
_journal_page_last 12371
_journal_paper_doi 10.1021/ic402092r
_journal_volume 52
_journal_year 2013
_chemical_formula_sum 'Ag Ge2 Na5 S7'
_chemical_formula_weight 592.42
_chemical_name_common compound-4
_chemical_name_systematic
; 
 ? 
;
_space_group_IT_number 15
_symmetry_cell_setting monoclinic
_symmetry_space_group_name_Hall '-C 2yc'
_symmetry_space_group_name_H-M 'C 1 2/c 1'
_atom_sites_solution_hydrogens none
_atom_sites_solution_primary direct
_atom_sites_solution_secondary difmap
_audit_creation_method SHELXL-97
_cell_angle_alpha 90.00
_cell_angle_beta 104.315(2)
_cell_angle_gamma 90.00
_cell_formula_units_Z 4
_cell_length_a 9.1456(18)
_cell_length_b 10.2611(19)
_cell_length_c 14.863(3)
_cell_measurement_reflns_used 2468
_cell_measurement_temperature 296(2)
_cell_measurement_theta_max 30.59
_cell_measurement_theta_min 2.83
_cell_volume 1351.5(5)
_computing_cell_refinement 'Bruker SMART'
_computing_data_collection 'Bruker SMART'
_computing_data_reduction 'Bruker SAINT'
_computing_molecular_graphics 'Bruker SHELXTL'
_computing_publication_material 'Bruker SHELXTL'
_computing_structure_refinement 'Bruker SHELXTL'
_computing_structure_solution 'Bruker SHELXTL'
_diffrn_ambient_temperature 296(2)
_diffrn_measured_fraction_theta_full 0.998
_diffrn_measured_fraction_theta_max 0.998
_diffrn_measurement_device_type 'CCD area detector'
_diffrn_measurement_method 'phi and omega scans'
_diffrn_radiation_monochromator graphite
_diffrn_radiation_source 'fine-focus sealed tube'
_diffrn_radiation_type MoK\a
_diffrn_radiation_wavelength 0.71073
_diffrn_reflns_av_R_equivalents 0.0196
_diffrn_reflns_av_sigmaI/netI 0.0193
_diffrn_reflns_limit_h_max 10
_diffrn_reflns_limit_h_min -9
_diffrn_reflns_limit_k_max 9
_diffrn_reflns_limit_k_min -12
_diffrn_reflns_limit_l_max 17
_diffrn_reflns_limit_l_min -17
_diffrn_reflns_number 3700
_diffrn_reflns_theta_full 25.00
_diffrn_reflns_theta_max 25.00
_diffrn_reflns_theta_min 2.83
_exptl_absorpt_coefficient_mu 7.051
_exptl_absorpt_correction_T_max 0.6023
_exptl_absorpt_correction_T_min 0.3329
_exptl_absorpt_correction_type empirical
_exptl_crystal_colour colorless
_exptl_crystal_density_diffrn 2.912
_exptl_crystal_description block
_exptl_crystal_F_000 1112
_exptl_crystal_size_max 0.20
_exptl_crystal_size_mid 0.16
_exptl_crystal_size_min 0.08
_refine_diff_density_max 0.590
_refine_diff_density_min -1.783
_refine_diff_density_rms 0.128
_refine_ls_extinction_coef 0.00084(17)
_refine_ls_extinction_expression Fc^*^=kFc[1+0.001xFc^2^\l^3^/sin(2\q)]^-1/4^
_refine_ls_extinction_method SHELXL
_refine_ls_goodness_of_fit_ref 1.136
_refine_ls_hydrogen_treatment none
_refine_ls_matrix_type full
_refine_ls_number_parameters 72
_refine_ls_number_reflns 1189
_refine_ls_number_restraints 0
_refine_ls_restrained_S_all 1.136
_refine_ls_R_factor_all 0.0290
_refine_ls_R_factor_gt 0.0270
_refine_ls_shift/su_max 0.000
_refine_ls_shift/su_mean 0.000
_refine_ls_structure_factor_coef Fsqd
_refine_ls_weighting_details 'calc w=1/[\s^2^(Fo^2^)+(0.0331P)^2^+13.0139P] where P=(Fo^2^+2Fc^2^)/3'
_refine_ls_weighting_scheme calc
_refine_ls_wR_factor_gt 0.0751
_refine_ls_wR_factor_ref 0.0767
_reflns_number_gt 1114
_reflns_number_total 1189
_reflns_threshold_expression >2sigma(I)
_cod_data_source_file ic402092r_si_001_4.cif
_cod_data_source_block 4
_cod_original_cell_volume 1351.5(4)
_cod_original_formula_sum ' Ag Ge2  Na5 S7'
_cod_database_code 4336649

loop_
_symmetry_equiv_pos_as_xyz
'x, y, z'
'-x, y, -z+1/2'
'x+1/2, y+1/2, z'
'-x+1/2, y+1/2, -z+1/2'
'-x, -y, -z'
'x, -y, z-1/2'
'-x+1/2, -y+1/2, -z'
'x+1/2, -y+1/2, z-1/2'

loop_
_atom_site_label
_atom_site_type_symbol
_atom_site_fract_x
_atom_site_fract_y
_atom_site_fract_z
_atom_site_U_iso_or_equiv
_atom_site_adp_type
_atom_site_occupancy
_atom_site_symmetry_multiplicity
_atom_site_calc_flag
_atom_site_refinement_flags
Ge1A Ge 0.15813(5) 0.07795(5) 0.35894(3) 0.01423(19) Uani 1 1 d .
Ag2A Ag 0.0000 0.41382(7) 0.2500 0.0482(3) Uani 1 2 d S
S3A S 0.19538(14) -0.06546(11) 0.47244(8) 0.0184(3) Uani 1 1 d .
S4A S 0.06056(14) 0.26103(11) 0.39246(8) 0.0201(3) Uani 1 1 d .
S5A S 0.36730(13) 0.11440(12) 0.31579(8) 0.0206(3) Uani 1 1 d .
S6A S 0.0000 -0.04119(18) 0.2500 0.0291(4) Uani 1 2 d S
Na1 Na 0.1200(2) 0.1434(2) 0.58134(15) 0.0295(5) Uani 1 1 d .
Na2 Na 0.0000 0.5000 0.5000 0.0290(7) Uani 1 2 d S
Na3 Na 0.2610(3) 0.2226(2) 0.14020(15) 0.0348(5) Uani 1 1 d .

loop_
_atom_site_aniso_label
_atom_site_aniso_U_11
_atom_site_aniso_U_22
_atom_site_aniso_U_33
_atom_site_aniso_U_23
_atom_site_aniso_U_13
_atom_site_aniso_U_12
Ge1A 0.0161(3) 0.0112(3) 0.0165(3) 0.00157(18) 0.0061(2) 0.00142(17)
Ag2A 0.0802(6) 0.0288(4) 0.0353(4) 0.000 0.0136(4) 0.000
S3A 0.0210(6) 0.0154(6) 0.0197(6) 0.0050(5) 0.0069(5) 0.0015(4)
S4A 0.0252(6) 0.0151(6) 0.0207(6) -0.0007(5) 0.0069(5) 0.0061(5)
S5A 0.0205(6) 0.0203(6) 0.0248(6) 0.0033(5) 0.0127(5) 0.0018(5)
S6A 0.0356(11) 0.0186(9) 0.0254(9) 0.000 -0.0070(8) 0.000
Na1 0.0295(11) 0.0267(12) 0.0346(12) -0.0072(9) 0.0119(9) -0.0050(9)
Na2 0.0194(14) 0.0344(17) 0.0315(16) 0.0035(13) 0.0029(12) -0.0002(12)
Na3 0.0448(14) 0.0333(12) 0.0252(11) 0.0073(9) 0.0065(10) -0.0052(10)

loop_
_atom_type_symbol
_atom_type_description
_atom_type_scat_dispersion_real
_atom_type_scat_dispersion_imag
_atom_type_scat_source
C C 0.0033 0.0016 'International Tables Vol C Tables 4.2.6.8 and 6.1.1.4'
H H 0.0000 0.0000 'International Tables Vol C Tables 4.2.6.8 and 6.1.1.4'
N N 0.0061 0.0033 'International Tables Vol C Tables 4.2.6.8 and 6.1.1.4'
Na Na 0.0362 0.0249 'International Tables Vol C Tables 4.2.6.8 and 6.1.1.4'
S S 0.1246 0.1234 'International Tables Vol C Tables 4.2.6.8 and 6.1.1.4'
Ge Ge 0.1547 1.8001 'International Tables Vol C Tables 4.2.6.8 and 6.1.1.4'
Ag Ag -0.8971 1.1015 'International Tables Vol C Tables 4.2.6.8 and 6.1.1.4'

loop_
_geom_angle_atom_site_label_1
_geom_angle_atom_site_label_2
_geom_angle_atom_site_label_3
_geom_angle
_geom_angle_site_symmetry_1
_geom_angle_site_symmetry_3
S4A Ge1A S5A 110.73(5) . .
S4A Ge1A S3A 113.20(5) . .
S5A Ge1A S3A 110.92(5) . .
S4A Ge1A S6A 113.88(5) . .
S5A Ge1A S6A 109.53(4) . .
S3A Ge1A S6A 97.97(5) . .
S4A Ge1A Na2 115.20(4) . 3_545
S5A Ge1A Na2 59.03(4) . 3_545
S3A Ge1A Na2 54.96(3) . 3_545
S6A Ge1A Na2 130.23(4) . 3_545
S4A Ge1A Na1 58.35(5) . .
S5A Ge1A Na1 123.03(5) . .
S3A Ge1A Na1 55.45(5) . .
S6A Ge1A Na1 126.34(4) . .
Na2 Ge1A Na1 75.66(4) 3_545 .
S4A Ge1A Na1 58.90(5) . 7_556
S5A Ge1A Na1 56.01(5) . 7_556
S3A Ge1A Na1 112.50(5) . 7_556
S6A Ge1A Na1 149.17(5) . 7_556
Na2 Ge1A Na1 69.39(4) 3_545 7_556
Na1 Ge1A Na1 77.80(5) . 7_556
S4A Ag2A S4A 105.23(6) 2 .
S4A Ag2A S5A 101.01(4) 2 4
S4A Ag2A S5A 137.49(4) . 4
S4A Ag2A S5A 137.49(4) 2 3_455
S4A Ag2A S5A 101.01(4) . 3_455
S5A Ag2A S5A 80.31(5) 4 3_455
S4A Ag2A Na3 90.49(5) 2 2
S4A Ag2A Na3 50.04(5) . 2
S5A Ag2A Na3 161.42(5) 4 2
S5A Ag2A Na3 81.36(4) 3_455 2
S4A Ag2A Na3 50.04(5) 2 .
S4A Ag2A Na3 90.49(4) . .
S5A Ag2A Na3 81.36(4) 4 .
S5A Ag2A Na3 161.42(5) 3_455 .
Na3 Ag2A Na3 117.09(7) 2 .
S4A Ag2A Na1 52.32(4) 2 8_455
S4A Ag2A Na1 115.06(4) . 8_455
S5A Ag2A Na1 107.44(4) 4 8_455
S5A Ag2A Na1 86.37(4) 3_455 8_455
Na3 Ag2A Na1 68.28(5) 2 8_455
Na3 Ag2A Na1 102.04(5) . 8_455
S4A Ag2A Na1 115.06(4) 2 7_556
S4A Ag2A Na1 52.32(4) . 7_556
S5A Ag2A Na1 86.37(4) 4 7_556
S5A Ag2A Na1 107.44(4) 3_455 7_556
Na3 Ag2A Na1 102.04(5) 2 7_556
Na3 Ag2A Na1 68.28(5) . 7_556
Na1 Ag2A Na1 162.21(7) 8_455 7_556
Ge1A S3A Na2 84.92(4) . 3_545
Ge1A S3A Na3 94.48(7) . 4_545
Na2 S3A Na3 89.43(6) 3_545 4_545
Ge1A S3A Na1 85.40(6) . .
Na2 S3A Na1 96.18(6) 3_545 .
Na3 S3A Na1 174.34(8) 4_545 .
Ge1A S3A Na3 171.56(7) . 6_556
Na2 S3A Na3 91.19(6) 3_545 6_556
Na3 S3A Na3 92.97(7) 4_545 6_556
Na1 S3A Na3 87.59(7) . 6_556
Ge1A S3A Na1 91.04(6) . 5_556
Na2 S3A Na1 172.31(6) 3_545 5_556
Na3 S3A Na1 84.35(7) 4_545 5_556
Na1 S3A Na1 90.00(7) . 5_556
Na3 S3A Na1 93.65(7) 6_556 5_556
Ge1A S4A Ag2A 110.56(5) . .
Ge1A S4A Na3 107.47(7) . 2
Ag2A S4A Na3 86.67(6) . 2
Ge1A S4A Na1 82.94(6) . .
Ag2A S4A Na1 166.09(6) . .
Na3 S4A Na1 92.52(7) 2 .
Ge1A S4A Na1 82.65(6) . 7_556
Ag2A S4A Na1 85.00(6) . 7_556
Na3 S4A Na1 168.71(8) 2 7_556
Na1 S4A Na1 93.73(6) . 7_556
Ge1A S4A Na2 161.02(5) . .
Ag2A S4A Na2 84.93(4) . .
Na3 S4A Na2 83.60(5) 2 .
Na1 S4A Na2 81.17(5) . .
Na1 S4A Na2 88.08(5) 7_556 .
Ge1A S5A Ag2A 118.65(5) . 3_545
Ge1A S5A Na3 102.39(7) . .
Ag2A S5A Na3 92.80(6) 3_545 .
Ge1A S5A Na1 85.21(6) . 7_556
Ag2A S5A Na1 151.87(6) 3_545 7_556
Na3 S5A Na1 96.40(8) . 7_556
Ge1A S5A Na2 81.33(4) . 3_545
Ag2A S5A Na2 85.06(4) 3_545 3_545
Na3 S5A Na2 176.27(7) . 3_545
Na1 S5A Na2 84.16(6) 7_556 3_545
Ge1A S6A Ge1A 114.08(8) . 2
Ge1A S6A Na1 117.72(4) . 6
Ge1A S6A Na1 84.06(4) 2 6
Ge1A S6A Na1 84.06(4) . 5_556
Ge1A S6A Na1 117.72(4) 2 5_556
Na1 S6A Na1 141.17(10) 6 5_556
S3A Na1 S5A 162.07(9) . 7_556
S3A Na1 S3A 90.00(7) . 5_556
S5A Na1 S3A 106.73(7) 7_556 5_556
S3A Na1 S4A 77.56(6) . .
S5A Na1 S4A 97.09(7) 7_556 .
S3A Na1 S4A 85.13(7) 5_556 .
S3A Na1 S4A 87.45(6) . 7_556
S5A Na1 S4A 75.06(6) 7_556 7_556
S3A Na1 S4A 171.37(9) 5_556 7_556
S4A Na1 S4A 86.27(6) . 7_556
S3A Na1 S6A 112.29(8) . 5_556
S5A Na1 S6A 80.95(6) 7_556 5_556
S3A Na1 S6A 67.09(5) 5_556 5_556
S4A Na1 S6A 149.91(8) . 5_556
S4A Na1 S6A 121.47(7) 7_556 5_556
S3A Na1 Ge1A 39.16(4) . .
S5A Na1 Ge1A 131.73(8) 7_556 .
S3A Na1 Ge1A 90.66(6) 5_556 .
S4A Na1 Ge1A 38.71(4) . .
S4A Na1 Ge1A 82.16(5) 7_556 .
S6A Na1 Ge1A 145.95(7) 5_556 .
S3A Na1 Ge1A 123.31(7) . 7_556
S5A Na1 Ge1A 38.78(4) 7_556 7_556
S3A Na1 Ge1A 140.32(8) 5_556 7_556
S4A Na1 Ge1A 82.34(6) . 7_556
S4A Na1 Ge1A 38.45(3) 7_556 7_556
S6A Na1 Ge1A 111.39(7) 5_556 7_556
Ge1A Na1 Ge1A 102.20(5) . 7_556
S3A Na1 Ag2A 87.05(6) . 7_556
S5A Na1 Ag2A 82.74(5) 7_556 7_556
S3A Na1 Ag2A 145.41(8) 5_556 7_556
S4A Na1 Ag2A 127.51(7) . 7_556
S4A Na1 Ag2A 42.68(4) 7_556 7_556
S6A Na1 Ag2A 82.26(5) 5_556 7_556
Ge1A Na1 Ag2A 107.91(5) . 7_556
Ge1A Na1 Ag2A 65.09(4) 7_556 7_556
S3A Na1 Na3 136.99(8) . 8_456
S5A Na1 Na3 60.06(6) 7_556 8_456
S3A Na1 Na3 46.99(5) 5_556 8_456
S4A Na1 Na3 95.86(7) . 8_456
S4A Na1 Na3 135.02(8) 7_556 8_456
S6A Na1 Na3 56.97(5) 5_556 8_456
Ge1A Na1 Na3 125.21(7) . 8_456
Ge1A Na1 Na3 97.14(6) 7_556 8_456
Ag2A Na1 Na3 126.70(7) 7_556 8_456
S3A Na1 Na2 127.61(7) . .
S5A Na1 Na2 48.41(4) 7_556 .
S3A Na1 Na2 89.37(6) 5_556 .
S4A Na1 Na2 50.21(4) . .
S4A Na1 Na2 85.67(5) 7_556 .
S6A Na1 Na2 115.41(6) 5_556 .
Ge1A Na1 Na2 88.47(5) . .
Ge1A Na1 Na2 54.22(3) 7_556 .
Ag2A Na1 Na2 119.23(5) 7_556 .
Na3 Na1 Na2 63.15(5) 8_456 .
S3A Na1 Na3 46.56(5) . 6_556
S5A Na1 Na3 136.04(8) 7_556 6_556
S3A Na1 Na3 92.65(7) 5_556 6_556
S4A Na1 Na3 124.11(7) . 6_556
S4A Na1 Na3 91.57(7) 7_556 6_556
S6A Na1 Na3 70.76(6) 5_556 6_556
Ge1A Na1 Na3 85.63(5) . 6_556
Ge1A Na1 Na3 125.31(7) 7_556 6_556
Ag2A Na1 Na3 61.11(5) 7_556 6_556
Na3 Na1 Na3 122.17(8) 8_456 6_556
Na2 Na1 Na3 173.78(7) . 6_556
S3A Na2 S3A 180.0 3_455 7_556
S3A Na2 S5A 78.07(3) 3_455 3_455
S3A Na2 S5A 101.93(3) 7_556 3_455
S3A Na2 S5A 101.93(3) 3_455 7_556
S3A Na2 S5A 78.07(3) 7_556 7_556
S5A Na2 S5A 180.00(3) 3_455 7_556
S3A Na2 S4A 91.92(3) 3_455 .
S3A Na2 S4A 88.08(3) 7_556 .
S5A Na2 S4A 85.41(3) 3_455 .
S5A Na2 S4A 94.59(3) 7_556 .
S3A Na2 S4A 88.08(3) 3_455 5_566
S3A Na2 S4A 91.92(3) 7_556 5_566
S5A Na2 S4A 94.59(3) 3_455 5_566
S5A Na2 S4A 85.41(3) 7_556 5_566
S4A Na2 S4A 180.00(4) . 5_566
S3A Na2 Ge1A 40.12(3) 3_455 3_455
S3A Na2 Ge1A 139.88(3) 7_556 3_455
S5A Na2 Ge1A 39.64(2) 3_455 3_455
S5A Na2 Ge1A 140.36(2) 7_556 3_455
S4A Na2 Ge1A 97.14(3) . 3_455
S4A Na2 Ge1A 82.86(3) 5_566 3_455
S3A Na2 Ge1A 139.88(3) 3_455 7_556
S3A Na2 Ge1A 40.12(3) 7_556 7_556
S5A Na2 Ge1A 140.36(2) 3_455 7_556
S5A Na2 Ge1A 39.64(2) 7_556 7_556
S4A Na2 Ge1A 82.86(3) . 7_556
S4A Na2 Ge1A 97.14(3) 5_566 7_556
Ge1A Na2 Ge1A 180.0 3_455 7_556
S3A Na2 Na1 90.78(4) 3_455 .
S3A Na2 Na1 89.22(4) 7_556 .
S5A Na2 Na1 132.57(4) 3_455 .
S5A Na2 Na1 47.43(4) 7_556 .
S4A Na2 Na1 48.62(4) . .
S4A Na2 Na1 131.38(4) 5_566 .
Ge1A Na2 Na1 123.61(3) 3_455 .
Ge1A Na2 Na1 56.39(3) 7_556 .
S3A Na2 Na1 89.22(4) 3_455 5_566
S3A Na2 Na1 90.78(4) 7_556 5_566
S5A Na2 Na1 47.43(4) 3_455 5_566
S5A Na2 Na1 132.57(4) 7_556 5_566
S4A Na2 Na1 131.38(4) . 5_566
S4A Na2 Na1 48.62(4) 5_566 5_566
Ge1A Na2 Na1 56.39(3) 3_455 5_566
Ge1A Na2 Na1 123.61(3) 7_556 5_566
Na1 Na2 Na1 180.0 . 5_566
S3A Na2 Na3 45.66(4) 3_455 2
S3A Na2 Na3 134.34(4) 7_556 2
S5A Na2 Na3 75.02(4) 3_455 2
S5A Na2 Na3 104.98(4) 7_556 2
S4A Na2 Na3 46.42(4) . 2
S4A Na2 Na3 133.58(4) 5_566 2
Ge1A Na2 Na3 60.14(4) 3_455 2
Ge1A Na2 Na3 119.86(4) 7_556 2
Na1 Na2 Na3 65.04(5) . 2
Na1 Na2 Na3 114.96(5) 5_566 2
S3A Na2 Na3 134.34(4) 3_455 6_566
S3A Na2 Na3 45.66(4) 7_556 6_566
S5A Na2 Na3 104.98(4) 3_455 6_566
S5A Na2 Na3 75.02(4) 7_556 6_566
S4A Na2 Na3 133.58(4) . 6_566
S4A Na2 Na3 46.42(4) 5_566 6_566
Ge1A Na2 Na3 119.86(4) 3_455 6_566
Ge1A Na2 Na3 60.14(4) 7_556 6_566
Na1 Na2 Na3 114.96(5) . 6_566
Na1 Na2 Na3 65.04(5) 5_566 6_566
Na3 Na2 Na3 180.00(6) 2 6_566
S5A Na3 S3A 142.53(10) . 4
S5A Na3 S4A 108.51(8) . 2
S3A Na3 S4A 94.72(8) 4 2
S5A Na3 S3A 122.27(9) . 6
S3A Na3 S3A 87.03(7) 4 6
S4A Na3 S3A 86.89(7) 2 6
S5A Na3 Ag2A 85.02(6) . .
S3A Na3 Ag2A 93.05(7) 4 .
S4A Na3 Ag2A 43.29(4) 2 .
S3A Na3 Ag2A 130.07(8) 6 .
S5A Na3 Na1 103.63(8) . 8
S3A Na3 Na1 48.66(5) 4 8
S4A Na3 Na1 143.38(8) 2 8
S3A Na3 Na1 90.57(7) 6 8
Ag2A Na3 Na1 125.46(7) . 8
S5A Na3 Na2 143.72(8) . 2
S3A Na3 Na2 44.91(4) 4 2
S4A Na3 Na2 49.98(4) 2 2
S3A Na3 Na2 88.72(6) 6 2
Ag2A Na3 Na2 59.24(4) . 2
Na1 Na3 Na2 93.47(6) 8 2
S5A Na3 Na1 81.33(7) . 6
S3A Na3 Na1 132.61(8) 4 6
S4A Na3 Na1 80.29(6) 2 6
S3A Na3 Na1 45.85(5) 6 6
Ag2A Na3 Na1 112.34(6) . 6
Na1 Na3 Na1 122.17(8) 8 6
Na2 Na3 Na1 116.12(6) 2 6
S5A Na3 Na2 98.56(7) . 4_545
S3A Na3 Na2 87.50(6) 4 4_545
S4A Na3 Na2 130.07(7) 2 4_545
S3A Na3 Na2 43.33(4) 6 4_545
Ag2A Na3 Na2 173.36(7) . 4_545
Na1 Na3 Na2 59.27(5) 8 4_545
Na2 Na3 Na2 117.63(5) 2 4_545
Na1 Na3 Na2 63.00(5) 6 4_545
S5A Na3 Na3 155.92(12) . 7
S3A Na3 Na3 44.21(5) 4 7
S4A Na3 Na3 91.04(8) 2 7
S3A Na3 Na3 42.83(5) 6 7
Ag2A Na3 Na3 119.06(9) . 7
Na1 Na3 Na3 63.73(7) 8 7
Na2 Na3 Na3 60.15(5) 2 7
Na1 Na3 Na3 88.54(8) 6 7
Na2 Na3 Na3 57.48(6) 4_545 7

loop_
_geom_bond_atom_site_label_1
_geom_bond_atom_site_label_2
_geom_bond_distance
_geom_bond_site_symmetry_2
Ge1A S4A 2.1893(13) .
Ge1A S5A 2.1949(13) .
Ge1A S3A 2.2007(13) .
Ge1A S6A 2.2472(12) .
Ge1A Na2 3.4014(7) 3_545
Ge1A Na1 3.474(2) .
Ge1A Na1 3.492(2) 7_556
Ag2A S4A 2.5822(13) 2
Ag2A S4A 2.5822(13) .
Ag2A S5A 2.6930(14) 4
Ag2A S5A 2.6930(13) 3_455
Ag2A Na3 3.760(3) 2
Ag2A Na3 3.760(3) .
Ag2A Na1 3.795(2) 8_455
Ag2A Na1 3.795(2) 7_556
S3A Na2 2.7958(13) 3_545
S3A Na3 2.832(2) 4_545
S3A Na1 2.870(2) .
S3A Na3 2.905(3) 6_556
S3A Na1 2.908(2) 5_556
S4A Na3 2.887(3) 2
S4A Na1 2.980(3) .
S4A Na1 3.015(2) 7_556
S4A Na2 3.0516(12) .
S5A Ag2A 2.6929(13) 3_545
S5A Na3 2.781(2) .
S5A Na1 2.905(2) 7_556
S5A Na2 2.9502(13) 3_545
S6A Ge1A 2.2472(12) 2
S6A Na1 3.154(2) 6
S6A Na1 3.154(2) 5_556
Na1 S5A 2.905(2) 7_556
Na1 S3A 2.908(2) 5_556
Na1 S4A 3.015(2) 7_556
Na1 S6A 3.154(2) 5_556
Na1 Ge1A 3.492(2) 7_556
Na1 Ag2A 3.795(2) 7_556
Na1 Na3 3.854(3) 8_456
Na1 Na2 3.924(2) .
Na1 Na3 3.997(3) 6_556
Na2 S3A 2.7958(13) 3_455
Na2 S3A 2.7958(13) 7_556
Na2 S5A 2.9502(13) 3_455
Na2 S5A 2.9502(13) 7_556
Na2 S4A 3.0516(12) 5_566
Na2 Ge1A 3.4014(7) 3_455
Na2 Ge1A 3.4014(7) 7_556
Na2 Na1 3.924(2) 5_566
Na2 Na3 3.960(2) 2
Na2 Na3 3.960(2) 6_566
Na3 S3A 2.832(2) 4
Na3 S4A 2.887(3) 2
Na3 S3A 2.905(3) 6
Na3 Na1 3.854(3) 8
Na3 Na2 3.960(2) 2
Na3 Na1 3.997(3) 6
Na3 Na2 4.073(2) 4_545
Na3 Na3 4.161(4) 7
